data_4124150
loop_
_publ_author_name
'Kalek, Marcin'
'Fu, Gregory C.'

_publ_section_title
;
 Phosphine-Catalyzed Doubly Stereoconvergent \g-Additions of Racemic
 Heterocycles to Racemic Allenoates: The Catalytic Enantioselective
 Synthesis of Protected \a,\a-Disubstituted \a-Amino Acid Derivatives.
;
_journal_issue 29
_journal_name_full 'Journal of the American Chemical Society'
_journal_page_first 9438
_journal_page_last 9442
_journal_paper_doi 10.1021/jacs.5b05528
_journal_volume 137
_journal_year 2015
_chemical_absolute_configuration ad
_chemical_formula_moiety 'C35 H39 N O5'
_chemical_formula_sum 'C35 H39 N O5'
_chemical_formula_weight 553.67
_space_group_crystal_system orthorhombic
_space_group_IT_number 19
_space_group_name_Hall 'P 2ac 2ab'
_space_group_name_H-M_alt 'P 21 21 21'
_symmetry_space_group_name_Hall 'P 2ac 2ab'
_symmetry_space_group_name_H-M 'P 21 21 21'
_atom_sites_solution_hydrogens geom
_atom_sites_solution_primary direct
_audit_creation_date 2015-05-20
_audit_creation_method
;
Olex2 1.2
(compiled 2015.01.26 svn.r3150 for OlexSys, GUI svn.r4998)
;
_cell_angle_alpha 90
_cell_angle_beta 90
_cell_angle_gamma 90
_cell_formula_units_Z 4
_cell_length_a 8.6834(4)
_cell_length_b 16.2787(7)
_cell_length_c 21.3864(9)
_cell_measurement_reflns_used 9813
_cell_measurement_temperature 100(2)
_cell_measurement_theta_max 70.08
_cell_measurement_theta_min 3.41
_cell_volume 3023.1(2)
_computing_molecular_graphics 'Olex2 (Dolomanov et al., 2009)'
_computing_publication_material 'Olex2 (Dolomanov et al., 2009)'
_computing_structure_refinement 'ShelXL (Sheldrick, 2008)'
_computing_structure_solution 'ShelXS (Sheldrick, 2008)'
_diffrn_ambient_temperature 100.15
_diffrn_measured_fraction_theta_full 1.000
_diffrn_measured_fraction_theta_max 1.000
_diffrn_measurement_device_type 'Bruker Photon CCD'
_diffrn_measurement_method '\f and \w scans'
_diffrn_radiation_type CuK\a
_diffrn_radiation_wavelength 1.54178
_diffrn_reflns_av_R_equivalents 0.0594
_diffrn_reflns_av_unetI/netI 0.0245
_diffrn_reflns_laue_measured_fraction_full 1.000
_diffrn_reflns_laue_measured_fraction_max 1.000
_diffrn_reflns_limit_h_max 10
_diffrn_reflns_limit_h_min -10
_diffrn_reflns_limit_k_max 19
_diffrn_reflns_limit_k_min -19
_diffrn_reflns_limit_l_max 25
_diffrn_reflns_limit_l_min -26
_diffrn_reflns_number 73998
_diffrn_reflns_point_group_measured_fraction_full 1.000
_diffrn_reflns_point_group_measured_fraction_max 0.999
_diffrn_reflns_theta_full 67.679
_diffrn_reflns_theta_max 70.193
_diffrn_reflns_theta_min 3.412
_diffrn_standards_number 0
_exptl_absorpt_coefficient_mu 0.644
_exptl_absorpt_correction_T_max 0.7533
_exptl_absorpt_correction_T_min 0.5075
_exptl_absorpt_correction_type multi-scan
_exptl_absorpt_process_details
;
SADABS-2014/4 (Bruker,2014/4) was used for absorption correction.
wR2(int) was 0.1532 before and 0.0762 after correction.
The Ratio of minimum to maximum transmission is 0.6737.
The \l/2 correction factor is 0.00150.
;
_exptl_crystal_colour colourless
_exptl_crystal_colour_primary colourless
_exptl_crystal_density_diffrn 1.217
_exptl_crystal_description block
_exptl_crystal_F_000 1184
_exptl_crystal_size_max 0.84
_exptl_crystal_size_mid 0.24
_exptl_crystal_size_min 0.2
_refine_diff_density_max 0.192
_refine_diff_density_min -0.346
_refine_diff_density_rms 0.071
_refine_ls_abs_structure_details
;
 Flack x determined using 2472 quotients [(I+)-(I-)]/[(I+)+(I-)]
 (Parsons, Flack and Wagner, Acta Cryst. B69 (2013) 249-259).
;
_refine_ls_abs_structure_Flack 0.06(2)
_refine_ls_extinction_method none
_refine_ls_goodness_of_fit_ref 1.138
_refine_ls_hydrogen_treatment constr
_refine_ls_matrix_type full
_refine_ls_number_parameters 374
_refine_ls_number_reflns 5754
_refine_ls_number_restraints 0
_refine_ls_restrained_S_all 1.138
_refine_ls_R_factor_all 0.0375
_refine_ls_R_factor_gt 0.0373
_refine_ls_shift/su_max 0.001
_refine_ls_shift/su_mean 0.000
_refine_ls_structure_factor_coef Fsqd
_refine_ls_weighting_details 'w=1/[\s^2^(Fo^2^)+(0.0615P)^2^+0.4149P] where P=(Fo^2^+2Fc^2^)/3'
_refine_ls_weighting_scheme calc
_refine_ls_wR_factor_gt 0.0922
_refine_ls_wR_factor_ref 0.0923
_reflns_Friedel_coverage 0.766
_reflns_friedel_fraction_full 1.000
_reflns_friedel_fraction_max 0.999
_reflns_number_gt 5724
_reflns_number_total 5754
_reflns_threshold_expression 'I > 2\s(I)'
_cod_data_source_file ja5b05528_si_001.cif
_cod_data_source_block crystal_02
_cod_depositor_comments 'Adding full bibliography for 4124149--4124153.cif.'
_cod_database_code 4124150
_shelx_space_group_comment
;
The symmetry employed for this shelxl refinement is uniquely defined
by the following loop, which should always be used as a source of
symmetry information in preference to the above space-group names.
They are only intended as comments.
;
_olex2_refinement_description
;
1. Fixed Uiso
 At 1.2 times of:
  All C(H) groups, All C(H,H) groups
 At 1.5 times of:
  All C(H,H,H) groups
2.a Ternary CH refined with riding coordinates:
 C3(H3)
2.b Secondary CH2 refined with riding coordinates:
 C4(H4A,H4B), C5(H5A,H5B), C10(H10A,H10B), C22(H22A,H22B), C29(H29A,H29B)
2.c Aromatic/amide H refined with riding coordinates:
 C7(H7), C8(H8), C12(H12), C13(H13), C14(H14), C15(H15), C16(H16), C24(H24),
 C25(H25), C27(H27), C28(H28), C31(H31), C32(H32), C33(H33), C34(H34), C35(H35)
2.d Idealised Me refined as rotating group:
 C6(H6A,H6B,H6C), C19(H19A,H19B,H19C), C20(H20A,H20B,H20C), C21(H21A,H21B,H21C)
;
_shelx_shelxl_version_number 2014/7
_olex2_submission_special_instructions 'No special instructions were received'

loop_
_space_group_symop_operation_xyz
'x, y, z'
'-x+1/2, -y, z+1/2'
'x+1/2, -y+1/2, -z'
'-x, y+1/2, -z+1/2'

loop_
_atom_site_label
_atom_site_type_symbol
_atom_site_fract_x
_atom_site_fract_y
_atom_site_fract_z
_atom_site_U_iso_or_equiv
_atom_site_adp_type
_atom_site_occupancy
_atom_site_site_symmetry_order
_atom_site_calc_flag
_atom_site_refinement_flags_posn
O1 O -1.52941(16) -1.12082(8) 0.15447(6) 0.0227(3) Uani 1 1 d .
O2 O -1.67264(14) -1.00721(8) 0.16884(6) 0.0187(3) Uani 1 1 d .
O3 O -1.15890(16) -0.79376(8) -0.02825(6) 0.0250(3) Uani 1 1 d .
O4 O -0.95456(14) -0.87408(8) -0.04840(6) 0.0187(3) Uani 1 1 d .
O5 O -1.41848(16) -0.88952(8) 0.41705(6) 0.0252(3) Uani 1 1 d .
N1 N -1.51786(16) -0.90590(9) 0.13127(6) 0.0151(3) Uani 1 1 d .
C1 C -1.5419(2) -1.04778(11) 0.15000(8) 0.0169(3) Uani 1 1 d .
C2 C -1.43134(19) -0.98307(10) 0.12475(8) 0.0146(3) Uani 1 1 d .
C3 C -1.3915(2) -1.00231(11) 0.05541(8) 0.0158(3) Uani 1 1 d .
H3 H -1.3253 -1.0525 0.0540 0.019 Uiso 1 1 calc R
C4 C -1.5378(2) -1.01800(11) 0.01600(8) 0.0186(3) Uani 1 1 d .
H4A H -1.6081 -1.0543 0.0397 0.022 Uiso 1 1 calc R
H4B H -1.5915 -0.9652 0.0090 0.022 Uiso 1 1 calc R
C5 C -1.5024(2) -1.05749(12) -0.04719(8) 0.0226(4) Uani 1 1 d .
H5A H -1.4209 -1.0253 -0.0684 0.027 Uiso 1 1 calc R
H5B H -1.4623 -1.1137 -0.0403 0.027 Uiso 1 1 calc R
C6 C -1.6434(2) -1.06202(12) -0.08959(9) 0.0268(4) Uani 1 1 d .
H6A H -1.6153 -1.0888 -0.1290 0.040 Uiso 1 1 calc GR
H6B H -1.6810 -1.0064 -0.0981 0.040 Uiso 1 1 calc GR
H6C H -1.7245 -1.0938 -0.0689 0.040 Uiso 1 1 calc GR
C7 C -1.3032(2) -0.93165(10) 0.02782(8) 0.0171(3) Uani 1 1 d .
H7 H -1.3503 -0.8791 0.0300 0.020 Uiso 1 1 calc R
C8 C -1.1658(2) -0.93548(10) 0.00065(8) 0.0170(3) Uani 1 1 d .
H8 H -1.1124 -0.9863 -0.0016 0.020 Uiso 1 1 calc R
C9 C -1.09616(19) -0.86026(11) -0.02611(7) 0.0159(3) Uani 1 1 d .
C10 C -0.8740(2) -0.80110(11) -0.07212(9) 0.0197(4) Uani 1 1 d .
H10A H -0.8314 -0.7688 -0.0369 0.024 Uiso 1 1 calc R
H10B H -0.9463 -0.7658 -0.0958 0.024 Uiso 1 1 calc R
C11 C -0.74689(19) -0.82981(10) -0.11387(8) 0.0174(3) Uani 1 1 d .
C12 C -0.5970(2) -0.83744(11) -0.09138(8) 0.0188(4) Uani 1 1 d .
H12 H -0.5743 -0.8223 -0.0495 0.023 Uiso 1 1 calc R
C13 C -0.4806(2) -0.86704(11) -0.12976(9) 0.0213(4) Uani 1 1 d .
H13 H -0.3787 -0.8722 -0.1141 0.026 Uiso 1 1 calc R
C14 C -0.5130(2) -0.88908(12) -0.19102(9) 0.0245(4) Uani 1 1 d .
H14 H -0.4340 -0.9105 -0.2170 0.029 Uiso 1 1 calc R
C15 C -0.6615(2) -0.87971(13) -0.21419(8) 0.0256(4) Uani 1 1 d .
H15 H -0.6833 -0.8937 -0.2564 0.031 Uiso 1 1 calc R
C16 C -0.7774(2) -0.85019(12) -0.17617(9) 0.0219(4) Uani 1 1 d .
H16 H -0.8785 -0.8437 -0.1924 0.026 Uiso 1 1 calc R
C17 C -1.6444(2) -0.92318(11) 0.15683(8) 0.0164(3) Uani 1 1 d .
C18 C -1.7727(2) -0.86654(12) 0.17623(8) 0.0221(4) Uani 1 1 d .
C19 C -1.7055(2) -0.78085(13) 0.18737(11) 0.0318(5) Uani 1 1 d .
H19A H -1.6249 -0.7840 0.2194 0.048 Uiso 1 1 calc GR
H19B H -1.7872 -0.7438 0.2016 0.048 Uiso 1 1 calc GR
H19C H -1.6613 -0.7599 0.1483 0.048 Uiso 1 1 calc GR
C20 C -1.8472(4) -0.89794(18) 0.23643(13) 0.0549(8) Uani 1 1 d .
H20A H -1.9007 -0.9498 0.2280 0.082 Uiso 1 1 calc GR
H20B H -1.9212 -0.8572 0.2518 0.082 Uiso 1 1 calc GR
H20C H -1.7674 -0.9070 0.2681 0.082 Uiso 1 1 calc GR
C21 C -1.8902(2) -0.86365(15) 0.12267(12) 0.0352(5) Uani 1 1 d .
H21A H -1.8409 -0.8415 0.0851 0.053 Uiso 1 1 calc GR
H21B H -1.9768 -0.8284 0.1346 0.053 Uiso 1 1 calc GR
H21C H -1.9280 -0.9193 0.1141 0.053 Uiso 1 1 calc GR
C22 C -1.28469(19) -0.97931(11) 0.16583(8) 0.0183(3) Uani 1 1 d .
H22A H -1.2349 -1.0340 0.1659 0.022 Uiso 1 1 calc R
H22B H -1.2114 -0.9397 0.1471 0.022 Uiso 1 1 calc R
C23 C -1.31715(19) -0.95408(11) 0.23249(8) 0.0174(3) Uani 1 1 d .
C24 C -1.3735(2) -1.01026(12) 0.27635(8) 0.0213(4) Uani 1 1 d .
H24 H -1.3882 -1.0659 0.2643 0.026 Uiso 1 1 calc R
C25 C -1.4084(2) -0.98684(12) 0.33696(8) 0.0236(4) Uani 1 1 d .
H25 H -1.4485 -1.0259 0.3657 0.028 Uiso 1 1 calc R
C26 C -1.3843(2) -0.90559(12) 0.35577(8) 0.0197(4) Uani 1 1 d .
C27 C -1.3293(2) -0.84815(12) 0.31294(8) 0.0215(4) Uani 1 1 d .
H27 H -1.3138 -0.7927 0.3252 0.026 Uiso 1 1 calc R
C28 C -1.2973(2) -0.87307(12) 0.25195(8) 0.0202(4) Uani 1 1 d .
H28 H -1.2608 -0.8336 0.2228 0.024 Uiso 1 1 calc R
C29 C -1.3728(2) -0.81208(11) 0.44196(8) 0.0192(4) Uani 1 1 d .
H29A H -1.4357 -0.7676 0.4235 0.023 Uiso 1 1 calc R
H29B H -1.2632 -0.8013 0.4321 0.023 Uiso 1 1 calc R
C30 C -1.3960(2) -0.81499(10) 0.51184(8) 0.0176(3) Uani 1 1 d .
C31 C -1.2899(2) -0.77644(12) 0.55060(9) 0.0224(4) Uani 1 1 d .
H31 H -1.2020 -0.7506 0.5329 0.027 Uiso 1 1 calc R
C32 C -1.3112(3) -0.77525(12) 0.61530(9) 0.0263(4) Uani 1 1 d .
H32 H -1.2378 -0.7489 0.6414 0.032 Uiso 1 1 calc R
C33 C -1.4391(3) -0.81249(12) 0.64126(9) 0.0257(4) Uani 1 1 d .
H33 H -1.4553 -0.8107 0.6852 0.031 Uiso 1 1 calc R
C34 C -1.5439(2) -0.85247(13) 0.60290(9) 0.0271(4) Uani 1 1 d .
H34 H -1.6311 -0.8789 0.6207 0.032 Uiso 1 1 calc R
C35 C -1.5221(2) -0.85414(12) 0.53850(9) 0.0222(4) Uani 1 1 d .
H35 H -1.5938 -0.8822 0.5126 0.027 Uiso 1 1 calc R

loop_
_atom_site_aniso_label
_atom_site_aniso_U_11
_atom_site_aniso_U_22
_atom_site_aniso_U_33
_atom_site_aniso_U_23
_atom_site_aniso_U_13
_atom_site_aniso_U_12
O1 0.0249(7) 0.0216(6) 0.0218(6) 0.0026(5) 0.0028(5) -0.0019(5)
O2 0.0137(6) 0.0245(6) 0.0179(6) 0.0023(5) 0.0042(5) -0.0011(5)
O3 0.0257(7) 0.0209(6) 0.0284(7) 0.0021(5) 0.0118(6) 0.0025(5)
O4 0.0131(6) 0.0192(6) 0.0238(6) 0.0012(5) 0.0037(5) -0.0025(5)
O5 0.0347(7) 0.0274(7) 0.0136(6) -0.0011(5) 0.0024(5) -0.0113(6)
N1 0.0131(7) 0.0203(7) 0.0117(6) -0.0001(5) 0.0002(5) 0.0037(6)
C1 0.0143(8) 0.0244(9) 0.0120(7) -0.0002(6) 0.0011(6) -0.0006(7)
C2 0.0114(7) 0.0182(7) 0.0141(8) -0.0001(6) 0.0021(6) 0.0009(6)
C3 0.0144(8) 0.0188(8) 0.0141(8) -0.0003(6) 0.0042(6) -0.0002(6)
C4 0.0184(8) 0.0230(8) 0.0143(8) -0.0015(6) 0.0022(7) -0.0023(7)
C5 0.0262(9) 0.0254(9) 0.0160(8) -0.0035(7) 0.0031(7) -0.0033(7)
C6 0.0347(11) 0.0285(10) 0.0173(8) -0.0007(7) -0.0020(8) -0.0094(8)
C7 0.0183(8) 0.0196(8) 0.0133(7) -0.0007(6) 0.0008(7) -0.0003(7)
C8 0.0178(8) 0.0182(8) 0.0151(7) -0.0012(6) 0.0011(7) -0.0003(7)
C9 0.0149(8) 0.0218(8) 0.0109(7) -0.0035(6) -0.0001(6) -0.0005(7)
C10 0.0153(8) 0.0191(8) 0.0248(9) 0.0012(7) 0.0015(7) -0.0044(7)
C11 0.0153(8) 0.0165(8) 0.0203(8) 0.0019(6) 0.0002(7) -0.0053(7)
C12 0.0182(8) 0.0202(8) 0.0178(8) 0.0020(7) -0.0003(7) -0.0051(7)
C13 0.0144(8) 0.0231(9) 0.0264(9) 0.0043(7) 0.0004(7) -0.0030(7)
C14 0.0236(9) 0.0256(9) 0.0242(9) 0.0004(7) 0.0083(7) -0.0033(8)
C15 0.0296(10) 0.0295(10) 0.0177(8) -0.0002(7) 0.0028(8) -0.0076(8)
C16 0.0175(8) 0.0268(9) 0.0214(8) 0.0022(7) -0.0048(7) -0.0065(7)
C17 0.0154(8) 0.0223(8) 0.0115(7) 0.0023(6) -0.0009(6) 0.0000(7)
C18 0.0163(8) 0.0301(10) 0.0199(8) 0.0066(7) 0.0064(7) 0.0065(7)
C19 0.0234(9) 0.0347(11) 0.0373(11) -0.0106(9) -0.0021(8) 0.0115(8)
C20 0.0619(17) 0.0573(16) 0.0455(14) 0.0261(12) 0.0420(13) 0.0349(14)
C21 0.0187(9) 0.0375(11) 0.0493(12) -0.0003(10) -0.0091(9) 0.0057(9)
C22 0.0115(8) 0.0255(8) 0.0178(8) 0.0008(7) 0.0012(6) 0.0011(7)
C23 0.0101(7) 0.0257(9) 0.0163(8) 0.0005(7) -0.0024(6) 0.0008(7)
C24 0.0240(9) 0.0222(9) 0.0178(8) 0.0021(7) -0.0040(7) -0.0028(7)
C25 0.0303(10) 0.0242(9) 0.0162(8) 0.0037(7) -0.0037(8) -0.0075(8)
C26 0.0197(8) 0.0259(9) 0.0134(8) 0.0005(7) -0.0012(6) -0.0039(7)
C27 0.0226(8) 0.0229(8) 0.0190(8) 0.0012(7) 0.0000(7) -0.0046(7)
C28 0.0185(8) 0.0246(9) 0.0173(8) 0.0032(7) 0.0012(7) -0.0039(7)
C29 0.0189(8) 0.0212(8) 0.0177(8) 0.0003(6) 0.0005(7) -0.0015(7)
C30 0.0169(8) 0.0180(8) 0.0179(8) 0.0013(6) -0.0003(7) 0.0032(7)
C31 0.0203(9) 0.0238(9) 0.0231(9) -0.0012(7) 0.0006(7) -0.0038(7)
C32 0.0313(10) 0.0270(9) 0.0204(9) -0.0022(7) -0.0044(8) -0.0031(8)
C33 0.0335(11) 0.0274(9) 0.0162(8) 0.0025(7) 0.0015(7) 0.0025(8)
C34 0.0248(9) 0.0333(10) 0.0232(9) 0.0057(8) 0.0051(8) -0.0025(8)
C35 0.0184(8) 0.0274(9) 0.0207(8) 0.0023(7) -0.0029(7) -0.0013(7)

loop_
_atom_type_symbol
_atom_type_description
_atom_type_scat_dispersion_real
_atom_type_scat_dispersion_imag
_atom_type_scat_source
C C 0.0181 0.0091 'International Tables Vol C Tables 4.2.6.8 and 6.1.1.4'
H H 0.0000 0.0000 'International Tables Vol C Tables 4.2.6.8 and 6.1.1.4'
N N 0.0311 0.0180 'International Tables Vol C Tables 4.2.6.8 and 6.1.1.4'
O O 0.0492 0.0322 'International Tables Vol C Tables 4.2.6.8 and 6.1.1.4'

loop_
_geom_angle_atom_site_label_1
_geom_angle_atom_site_label_2
_geom_angle_atom_site_label_3
_geom_angle
C1 O2 C17 105.60(13)
C9 O4 C10 115.13(14)
C26 O5 C29 117.81(14)
C17 N1 C2 107.23(14)
O1 C1 O2 121.94(16)
O1 C1 C2 131.07(16)
O2 C1 C2 106.98(14)
N1 C2 C1 103.58(13)
N1 C2 C3 112.11(13)
N1 C2 C22 109.43(13)
C1 C2 C3 109.80(13)
C1 C2 C22 110.14(14)
C22 C2 C3 111.49(13)
C4 C3 C2 111.77(13)
C7 C3 C2 109.50(14)
C7 C3 C4 109.36(14)
C5 C4 C3 112.75(15)
C6 C5 C4 112.61(16)
C8 C7 C3 126.45(16)
C7 C8 C9 119.81(16)
O3 C9 O4 123.34(16)
O3 C9 C8 124.69(16)
O4 C9 C8 111.97(15)
O4 C10 C11 107.76(14)
C12 C11 C10 120.78(16)
C12 C11 C16 119.01(16)
C16 C11 C10 120.21(16)
C13 C12 C11 120.47(16)
C14 C13 C12 120.01(17)
C13 C14 C15 119.79(17)
C16 C15 C14 120.32(17)
C15 C16 C11 120.35(17)
O2 C17 C18 114.49(14)
N1 C17 O2 116.52(15)
N1 C17 C18 128.98(16)
C17 C18 C19 108.60(15)
C17 C18 C20 109.92(16)
C17 C18 C21 107.78(16)
C19 C18 C21 109.99(16)
C20 C18 C19 109.6(2)
C20 C18 C21 110.9(2)
C23 C22 C2 113.14(14)
C24 C23 C22 121.38(16)
C28 C23 C22 121.07(16)
C28 C23 C24 117.51(16)
C25 C24 C23 121.63(17)
C24 C25 C26 119.81(17)
O5 C26 C25 115.08(16)
O5 C26 C27 125.13(17)
C27 C26 C25 119.79(17)
C26 C27 C28 119.22(17)
C23 C28 C27 122.00(16)
O5 C29 C30 107.77(14)
C31 C30 C29 119.21(16)
C31 C30 C35 119.01(16)
C35 C30 C29 121.77(16)
C30 C31 C32 120.67(18)
C33 C32 C31 119.88(18)
C32 C33 C34 119.71(17)
C33 C34 C35 120.36(19)
C30 C35 C34 120.33(18)

loop_
_geom_bond_atom_site_label_1
_geom_bond_atom_site_label_2
_geom_bond_distance
O1 C1 1.198(2)
O2 C1 1.373(2)
O2 C17 1.413(2)
O3 C9 1.213(2)
O4 C9 1.338(2)
O4 C10 1.469(2)
O5 C26 1.369(2)
O5 C29 1.425(2)
N1 C2 1.470(2)
N1 C17 1.259(2)
C1 C2 1.524(2)
C2 C3 1.554(2)
C2 C22 1.548(2)
C3 C4 1.545(2)
C3 C7 1.503(2)
C4 C5 1.528(2)
C5 C6 1.526(3)
C7 C8 1.328(2)
C8 C9 1.481(2)
C10 C11 1.495(2)
C11 C12 1.393(2)
C11 C16 1.399(2)
C12 C13 1.388(3)
C13 C14 1.387(3)
C14 C15 1.389(3)
C15 C16 1.381(3)
C17 C18 1.504(2)
C18 C19 1.531(3)
C18 C20 1.529(3)
C18 C21 1.535(3)
C22 C23 1.510(2)
C23 C24 1.398(3)
C23 C28 1.394(3)
C24 C25 1.385(3)
C25 C26 1.398(3)
C26 C27 1.393(3)
C27 C28 1.394(3)
C29 C30 1.509(2)
C30 C31 1.389(3)
C30 C35 1.389(3)
C31 C32 1.396(3)
C32 C33 1.382(3)
C33 C34 1.387(3)
C34 C35 1.391(3)
